data_4340096
loop_
_publ_author_name
'Handke, Marcel'
'Weber, Hanna'
'Lange, Marcus'
'M\"ollmer, Jens'
'Lincke, J\"org'
'Gl\"aser, Roger'
'Staudt, Reiner'
'Krautscheid, Harald'

_publ_section_title
;
 Network Flexibility: Control of Gate Opening in an Isostructural Series
 of Ag-MOFs by Linker Substitution.
;
_journal_issue 14
_journal_name_full 'Inorganic chemistry'
_journal_page_first 7599
_journal_page_last 7607
_journal_paper_doi 10.1021/ic500908r
_journal_volume 53
_journal_year 2014
_chemical_formula_moiety 'C40 H38 Ag2 N8 O8'
_chemical_formula_sum 'C40 H38 Ag2 N8 O8'
_chemical_formula_weight 974.52
_chemical_name_systematic
;
 ?
;
_space_group_IT_number 45
_symmetry_cell_setting orthorhombic
_symmetry_Int_Tables_number 45
_symmetry_space_group_name_Hall 'I 2 -2c'
_symmetry_space_group_name_H-M 'I b a 2'
_atom_sites_solution_hydrogens geom
_atom_sites_solution_primary direct
_atom_sites_solution_secondary difmap
_audit_creation_method SHELXL-97
_cell_angle_alpha 90.00
_cell_angle_beta 90.00
_cell_angle_gamma 90.00
_cell_formula_units_Z 16
_cell_length_a 22.9914(8)
_cell_length_b 29.7580(13)
_cell_length_c 28.7883(14)
_cell_measurement_reflns_used 48877
_cell_measurement_temperature 180(2)
_cell_measurement_theta_max 28.27
_cell_measurement_theta_min 1.41
_cell_volume 19696.3(15)
_computing_cell_refinement 'STOE X-AREA'
_computing_data_collection 'STOE X-AREA'
_computing_data_reduction 'STOE X-AREA, STOE X-RED'
_computing_molecular_graphics 'DIAMOND 3.2e'
_computing_publication_material 'WinGX publication routines (Farrugia, 1999)'
_computing_structure_refinement 'SHELXL-97 Sheldrick, G. M. (2008) Acta Cryst.'
_computing_structure_solution 'SHELXS-97 Sheldrick, G. M. (2008) Acta Cryst.'
_diffrn_ambient_temperature 180(2)
_diffrn_detector_area_resol_mean 6.67
_diffrn_measured_fraction_theta_full 1.000
_diffrn_measured_fraction_theta_max 1.000
_diffrn_measurement_device_type 'STOE IPDS-2T'
_diffrn_measurement_method '\w scans'
_diffrn_radiation_monochromator graphite
_diffrn_radiation_source 'fine-focus sealed tube'
_diffrn_radiation_type MoK\a
_diffrn_radiation_wavelength 0.71073
_diffrn_reflns_av_R_equivalents 0.0483
_diffrn_reflns_av_sigmaI/netI 0.0546
_diffrn_reflns_limit_h_max 30
_diffrn_reflns_limit_h_min -28
_diffrn_reflns_limit_k_max 35
_diffrn_reflns_limit_k_min -39
_diffrn_reflns_limit_l_max 38
_diffrn_reflns_limit_l_min -35
_diffrn_reflns_number 51405
_diffrn_reflns_theta_full 28.00
_diffrn_reflns_theta_max 28.00
_diffrn_reflns_theta_min 1.41
_diffrn_standards_number none
_exptl_absorpt_coefficient_mu 0.846
_exptl_absorpt_correction_T_max 0.7355
_exptl_absorpt_correction_T_min 0.6013
_exptl_absorpt_correction_type numerical
_exptl_absorpt_process_details 'STOE X-RED'
_exptl_crystal_colour yellowish
_exptl_crystal_density_diffrn 1.315
_exptl_crystal_density_method 'not measured'
_exptl_crystal_description prism
_exptl_crystal_F_000 7872
_exptl_crystal_size_max 0.48
_exptl_crystal_size_mid 0.46
_exptl_crystal_size_min 0.39
_refine_diff_density_max 1.759
_refine_diff_density_min -1.370
_refine_diff_density_rms 0.126
_refine_ls_abs_structure_details 'Flack H D (1983), Acta Cryst. A39, 876-881'
_refine_ls_abs_structure_Flack 0.29(3)
_refine_ls_extinction_method none
_refine_ls_goodness_of_fit_ref 1.014
_refine_ls_hydrogen_treatment mixed
_refine_ls_matrix_type full
_refine_ls_number_parameters 1027
_refine_ls_number_reflns 22448
_refine_ls_number_restraints 12
_refine_ls_restrained_S_all 1.014
_refine_ls_R_factor_all 0.0784
_refine_ls_R_factor_gt 0.0646
_refine_ls_shift/su_max 0.021
_refine_ls_shift/su_mean 0.000
_refine_ls_structure_factor_coef Fsqd
_refine_ls_weighting_details 'calc w=1/[\s^2^(Fo^2^)+(0.1287P)^2^+0.0000P] where P=(Fo^2^+2Fc^2^)/3'
_refine_ls_weighting_scheme calc
_refine_ls_wR_factor_gt 0.1837
_refine_ls_wR_factor_ref 0.1909
_reflns_number_gt 16597
_reflns_number_total 22448
_reflns_threshold_expression >2sigma(I)
_cod_data_source_file ic500908r_si_002.cif
_cod_data_source_block compound_13
_cod_depositor_comments 'Adding full bibliography for 4340086--4340098.cif.'
_cod_original_sg_symbol_H-M Iba2
_cod_database_code 4340096

loop_
_symmetry_equiv_pos_as_xyz
'x, y, z'
'-x, -y, z'
'-x, y, z+1/2'
'x, -y, z+1/2'
'x+1/2, y+1/2, z+1/2'
'-x+1/2, -y+1/2, z+1/2'
'-x+1/2, y+1/2, z+1'
'x+1/2, -y+1/2, z+1'

loop_
_atom_site_label
_atom_site_type_symbol
_atom_site_fract_x
_atom_site_fract_y
_atom_site_fract_z
_atom_site_U_iso_or_equiv
_atom_site_adp_type
_atom_site_occupancy
_atom_site_symmetry_multiplicity
_atom_site_calc_flag
_atom_site_refinement_flags
_atom_site_disorder_assembly
_atom_site_disorder_group
C1 C 0.7150(3) 0.3683(3) 0.3777(3) 0.0526(19) Uani 1 1 d . . .
C2 C 0.7141(3) 0.3306(3) 0.3444(3) 0.0527(18) Uani 1 1 d . . .
C3 C 0.7637(3) 0.3182(2) 0.3187(3) 0.0534(18) Uani 1 1 d . . .
H3 H 0.7990 0.3344 0.3221 0.064 Uiso 1 1 calc R . .
C4 C 0.7605(3) 0.2836(2) 0.2897(3) 0.0492(16) Uani 1 1 d . . .
C5 C 0.7088(3) 0.2601(2) 0.2784(3) 0.0474(17) Uani 1 1 d . . .
H5 H 0.7085 0.2368 0.2559 0.057 Uiso 1 1 calc R . .
C6 C 0.6573(3) 0.2732(2) 0.3024(3) 0.0517(18) Uani 1 1 d . . .
C7 C 0.6616(3) 0.3081(2) 0.3343(3) 0.0500(18) Uani 1 1 d . . .
H7 H 0.6274 0.3172 0.3503 0.060 Uiso 1 1 calc R . .
C8A C 0.8487(11) 0.2063(8) 0.3577(9) 0.085(4) Uiso 0.50 1 d P A 1
H8A1 H 0.8899 0.2148 0.3565 0.128 Uiso 0.50 1 calc PR A 1
H8A2 H 0.8441 0.1800 0.3780 0.128 Uiso 0.50 1 calc PR A 1
H8A3 H 0.8259 0.2314 0.3700 0.128 Uiso 0.50 1 calc PR A 1
C9A C 0.8266(4) 0.1942(3) 0.3068(3) 0.062(2) Uiso 0.50 1 d P A 1
H9A1 H 0.8437 0.1652 0.2969 0.074 Uiso 0.50 1 calc PR A 1
H9A2 H 0.7838 0.1910 0.3070 0.074 Uiso 0.50 1 calc PR A 1
C8B C 0.8604(11) 0.3603(8) 0.1875(9) 0.085(4) Uiso 0.50 1 d P A 2
H8B1 H 0.8607 0.3921 0.1966 0.128 Uiso 0.50 1 calc PR A 2
H8B2 H 0.8450 0.3575 0.1559 0.128 Uiso 0.50 1 calc PR A 2
H8B3 H 0.9002 0.3485 0.1885 0.128 Uiso 0.50 1 calc PR A 2
C9B C 0.8278(4) 0.3378(3) 0.2160(3) 0.0519(17) Uiso 0.50 1 d P A 2
H9B1 H 0.7898 0.3334 0.2003 0.062 Uiso 0.50 1 calc PR A 2
H9B2 H 0.8204 0.3575 0.2431 0.062 Uiso 0.50 1 calc PR A 2
C10 C 0.8436(3) 0.2300(2) 0.2735(3) 0.0449(15) Uani 1 1 d . . .
C11 C 0.8455(3) 0.2930(2) 0.2349(2) 0.0423(15) Uani 1 1 d . . .
C12A C 0.8278(4) 0.3378(3) 0.2160(3) 0.0519(17) Uiso 0.50 1 d P A 1
H12A H 0.7910 0.3471 0.2303 0.078 Uiso 0.50 1 calc PR A 1
H12B H 0.8227 0.3356 0.1823 0.078 Uiso 0.50 1 calc PR A 1
H12C H 0.8579 0.3600 0.2231 0.078 Uiso 0.50 1 calc PR A 1
C12B C 0.8266(4) 0.1942(3) 0.3068(3) 0.062(2) Uiso 0.50 1 d P A 2
H12D H 0.7893 0.2020 0.3211 0.093 Uiso 0.50 1 calc PR A 2
H12E H 0.8564 0.1916 0.3310 0.093 Uiso 0.50 1 calc PR A 2
H12F H 0.8230 0.1656 0.2903 0.093 Uiso 0.50 1 calc PR A 2
C13 C 0.5920(3) 0.2149(2) 0.2739(3) 0.0471(16) Uani 1 1 d . . .
C14 C 0.5322(4) 0.1938(2) 0.2803(3) 0.0502(17) Uani 1 1 d . . .
C15 C 0.4937(3) 0.2107(2) 0.3116(3) 0.0411(14) Uani 1 1 d . . .
H15 H 0.5003 0.2394 0.3252 0.049 Uiso 1 1 calc R . .
C16 C 0.4436(3) 0.1855(2) 0.3240(3) 0.0453(15) Uani 1 1 d . . .
H16 H 0.4159 0.1973 0.3452 0.054 Uiso 1 1 calc R . .
C17 C 0.4359(3) 0.1437(3) 0.3049(3) 0.0488(16) Uani 1 1 d . . .
C18 C 0.4751(3) 0.1264(3) 0.2726(3) 0.0554(19) Uani 1 1 d . . .
H18 H 0.4699 0.0977 0.2587 0.066 Uiso 1 1 calc R . .
C19 C 0.5221(4) 0.1536(3) 0.2617(3) 0.059(2) Uani 1 1 d . . .
H19 H 0.5491 0.1427 0.2395 0.070 Uiso 1 1 calc R . .
C20 C 0.3797(5) 0.0758(3) 0.3050(5) 0.079(3) Uani 1 1 d . . .
H20A H 0.3429 0.0643 0.3174 0.119 Uiso 1 1 calc R . .
H20B H 0.4120 0.0578 0.3172 0.119 Uiso 1 1 calc R . .
H20C H 0.3792 0.0738 0.2710 0.119 Uiso 1 1 calc R . .
C21 C 0.7530(3) 0.6006(4) 0.5779(3) 0.065(3) Uani 1 1 d . . .
C22 C 0.7449(3) 0.6475(3) 0.5982(3) 0.056(2) Uani 1 1 d . . .
C23 C 0.6920(3) 0.6557(3) 0.6222(3) 0.0485(17) Uani 1 1 d . . .
H23 H 0.6627 0.6333 0.6240 0.058 Uiso 1 1 calc R . .
C24 C 0.6843(3) 0.6962(3) 0.6423(3) 0.0466(16) Uani 1 1 d . . .
C25 C 0.7256(3) 0.7295(3) 0.6447(3) 0.0495(16) Uani 1 1 d . . .
H25 H 0.7189 0.7563 0.6617 0.059 Uiso 1 1 calc R . .
C26 C 0.7793(3) 0.7219(3) 0.6204(3) 0.0543(19) Uani 1 1 d . . .
C27 C 0.7856(3) 0.6811(3) 0.5975(3) 0.0553(19) Uani 1 1 d . . .
H27 H 0.8203 0.6762 0.5803 0.066 Uiso 1 1 calc R . .
C28 C 0.5893(8) 0.7620(5) 0.5682(5) 0.110(4) Uani 1 1 d . . .
H28A H 0.5735 0.7314 0.5689 0.165 Uiso 1 1 calc R . .
H28B H 0.6247 0.7625 0.5492 0.165 Uiso 1 1 calc R . .
H28C H 0.5604 0.7824 0.5547 0.165 Uiso 1 1 calc R . .
C29 C 0.6036(4) 0.7769(3) 0.6170(3) 0.063(2) Uani 1 1 d . . .
H29A H 0.6451 0.7857 0.6183 0.076 Uiso 1 1 calc R . .
H29B H 0.5800 0.8037 0.6246 0.076 Uiso 1 1 calc R . .
C30 C 0.5927(3) 0.7422(3) 0.6516(3) 0.0504(17) Uani 1 1 d . . .
C31 C 0.5990(3) 0.6816(2) 0.6960(3) 0.0491(17) Uani 1 1 d . . .
C32 C 0.6210(4) 0.6408(3) 0.7186(3) 0.065(2) Uani 1 1 d . . .
H32A H 0.5934 0.6310 0.7425 0.097 Uiso 1 1 calc R . .
H32B H 0.6587 0.6471 0.7331 0.097 Uiso 1 1 calc R . .
H32C H 0.6256 0.6170 0.6954 0.097 Uiso 1 1 calc R . .
C33 C 0.8302(4) 0.7921(3) 0.6439(3) 0.0540(18) Uani 1 1 d . . .
C34 C 0.8843(4) 0.8184(3) 0.6366(3) 0.0559(19) Uani 1 1 d . . .
C35 C 0.9243(5) 0.8090(3) 0.6016(4) 0.073(3) Uani 1 1 d . . .
H35 H 0.9151 0.7865 0.5794 0.087 Uiso 1 1 calc R . .
C36 C 0.9789(4) 0.8321(6) 0.5980(4) 0.098(5) Uani 1 1 d . . .
H36 H 1.0102 0.8211 0.5797 0.117 Uiso 1 1 calc R . .
C37 C 0.9826(5) 0.8737(4) 0.6246(4) 0.078(3) Uani 1 1 d . . .
C38 C 0.9414(5) 0.8833(4) 0.6601(4) 0.075(3) Uani 1 1 d . . .
H38 H 0.9470 0.9083 0.6801 0.090 Uiso 1 1 calc R . .
C39 C 0.8928(4) 0.8558(3) 0.6651(4) 0.067(2) Uani 1 1 d . . .
H39 H 0.8649 0.8626 0.6884 0.081 Uiso 1 1 calc R . .
C40 C 1.0279(6) 0.9420(5) 0.6359(6) 0.105(4) Uani 1 1 d . . .
H40A H 1.0648 0.9573 0.6294 0.157 Uiso 1 1 calc R . .
H40B H 1.0209 0.9418 0.6694 0.157 Uiso 1 1 calc R . .
H40C H 0.9961 0.9580 0.6202 0.157 Uiso 1 1 calc R . .
C41A C 1.0289(7) 0.3532(6) 0.6147(6) 0.045(5) Uiso 0.47(3) 1 d PD B 1
C41B C 1.0357(7) 0.3404(6) 0.6006(7) 0.054(4) Uiso 0.53(3) 1 d PD B 2
C42 C 1.0233(4) 0.3785(4) 0.5677(4) 0.080(3) Uani 1 1 d D . .
C43 C 0.9662(4) 0.3960(3) 0.5587(4) 0.070(3) Uani 1 1 d . B .
H43 H 0.9336 0.3885 0.5774 0.084 Uiso 1 1 calc R . .
C44 C 0.9619(3) 0.4242(3) 0.5213(3) 0.0544(19) Uani 1 1 d . . .
C45 C 1.0091(3) 0.4383(3) 0.4953(3) 0.0552(18) Uani 1 1 d . B .
H45 H 1.0040 0.4588 0.4703 0.066 Uiso 1 1 calc R . .
C46 C 1.0647(3) 0.4219(3) 0.5065(4) 0.060(2) Uani 1 1 d . . .
C47 C 1.0701(3) 0.3906(3) 0.5424(4) 0.074(3) Uani 1 1 d . B .
H47 H 1.1071 0.3778 0.5490 0.089 Uiso 1 1 calc R . .
C48A C 0.9129(19) 0.3566(10) 0.4480(14) 0.140(13) Uiso 0.50 1 d PD B 1
H48A H 0.9229 0.3388 0.4204 0.210 Uiso 0.50 1 calc PR B 1
H48B H 0.8843 0.3402 0.4667 0.210 Uiso 0.50 1 calc PR B 1
H48C H 0.9480 0.3619 0.4664 0.210 Uiso 0.50 1 calc PR B 1
C49A C 0.8884(4) 0.3994(3) 0.4335(4) 0.065(2) Uiso 0.50 1 d P B 1
H49A H 0.8537 0.3935 0.4140 0.078 Uiso 0.50 1 calc PR B 1
H49B H 0.9173 0.4152 0.4140 0.078 Uiso 0.50 1 calc PR B 1
C48B C 0.8662(13) 0.3505(8) 0.4442(10) 0.098(7) Uiso 0.50 1 d PD B 2
H48D H 0.8774 0.3304 0.4188 0.147 Uiso 0.50 1 calc PR B 2
H48E H 0.8238 0.3507 0.4473 0.147 Uiso 0.50 1 calc PR B 2
H48F H 0.8837 0.3399 0.4733 0.147 Uiso 0.50 1 calc PR B 2
C49B C 0.8884(4) 0.3994(3) 0.4335(4) 0.065(2) Uiso 0.50 1 d P B 2
H49C H 0.9312 0.3994 0.4301 0.078 Uiso 0.50 1 calc PR B 2
H49D H 0.8711 0.4103 0.4041 0.078 Uiso 0.50 1 calc PR B 2
C50 C 0.8711(3) 0.4295(3) 0.4723(3) 0.0508(17) Uani 1 1 d DU . .
C51 C 0.8729(4) 0.4678(3) 0.5382(3) 0.063(2) Uani 1 1 d . . .
C52 C 0.8918(5) 0.4884(4) 0.5811(4) 0.076(3) Uani 1 1 d . B .
H52A H 0.8608 0.5076 0.5933 0.114 Uiso 1 1 calc R . .
H52B H 0.9266 0.5066 0.5753 0.114 Uiso 1 1 calc R . .
H52C H 0.9010 0.4649 0.6038 0.114 Uiso 1 1 calc R . .
C53 C 1.1239(4) 0.4553(3) 0.4434(3) 0.0568(19) Uani 1 1 d . . .
C54 C 1.1778(3) 0.4500(3) 0.4189(3) 0.058(2) Uani 1 1 d . B .
C55 C 1.2236(3) 0.4189(3) 0.4296(3) 0.0535(18) Uani 1 1 d . . .
H55 H 1.2205 0.4027 0.4580 0.064 Uiso 1 1 calc R B .
C56 C 1.2709(5) 0.4105(3) 0.4028(4) 0.071(2) Uani 1 1 d . B .
H56 H 1.3002 0.3902 0.4129 0.085 Uiso 1 1 calc R . .
C57 C 1.2757(3) 0.4325(3) 0.3594(3) 0.0555(19) Uani 1 1 d . . .
C58 C 1.2348(3) 0.4654(3) 0.3447(4) 0.059(2) Uani 1 1 d . B .
H58 H 1.2384 0.4809 0.3160 0.071 Uiso 1 1 calc R . .
C59 C 1.1875(4) 0.4736(3) 0.3763(4) 0.064(2) Uani 1 1 d . . .
H59 H 1.1606 0.4965 0.3682 0.077 Uiso 1 1 calc R B .
C60 C 1.3222(5) 0.4341(5) 0.2842(5) 0.092(4) Uani 1 1 d . . .
H60A H 1.3581 0.4240 0.2692 0.137 Uiso 1 1 calc R B .
H60B H 1.3193 0.4669 0.2820 0.137 Uiso 1 1 calc R . .
H60C H 1.2887 0.4203 0.2688 0.137 Uiso 1 1 calc R . .
C61 C 0.5036(3) 0.6486(2) 0.3396(3) 0.0457(16) Uani 1 1 d . . .
C62 C 0.5006(3) 0.6187(2) 0.3817(3) 0.0491(17) Uani 1 1 d . . .
C63 C 0.5465(3) 0.5905(2) 0.3933(3) 0.0427(14) Uani 1 1 d . . .
H63 H 0.5798 0.5888 0.3738 0.051 Uiso 1 1 calc R . .
C64 C 0.5439(3) 0.5649(2) 0.4334(3) 0.0484(16) Uani 1 1 d . . .
C65 C 0.4946(3) 0.5651(2) 0.4626(3) 0.0460(15) Uani 1 1 d . . .
H65 H 0.4919 0.5457 0.4887 0.055 Uiso 1 1 calc R . .
C66 C 0.4503(3) 0.5947(3) 0.4519(3) 0.0489(17) Uani 1 1 d . . .
C67 C 0.4523(3) 0.6217(2) 0.4126(3) 0.0532(18) Uani 1 1 d . . .
H67 H 0.4215 0.6421 0.4062 0.064 Uiso 1 1 calc R . .
C68 C 0.6246(8) 0.6287(5) 0.5094(5) 0.110(4) Uani 1 1 d . . .
H68A H 0.6618 0.6290 0.4929 0.165 Uiso 1 1 calc R . .
H68B H 0.6275 0.6476 0.5372 0.165 Uiso 1 1 calc R . .
H68C H 0.5940 0.6405 0.4890 0.165 Uiso 1 1 calc R . .
C69 C 0.6088(4) 0.5779(3) 0.5243(3) 0.059(2) Uani 1 1 d . . .
H69A H 0.6298 0.5703 0.5533 0.071 Uiso 1 1 calc R . .
H69B H 0.5666 0.5758 0.5308 0.071 Uiso 1 1 calc R . .
C70 C 0.6242(4) 0.5448(2) 0.4878(3) 0.0497(17) Uani 1 1 d . . .
C71 C 0.6216(3) 0.5058(2) 0.4224(2) 0.0430(15) Uani 1 1 d . . .
C72 C 0.6034(4) 0.4888(3) 0.3766(3) 0.0532(18) Uani 1 1 d . . .
H72A H 0.6319 0.4669 0.3654 0.080 Uiso 1 1 calc R . .
H72B H 0.6010 0.5139 0.3546 0.080 Uiso 1 1 calc R . .
H72C H 0.5652 0.4744 0.3793 0.080 Uiso 1 1 calc R . .
C73 C 0.3898(4) 0.5791(3) 0.5210(3) 0.0564(19) Uani 1 1 d . . .
C74 C 0.3336(3) 0.5913(3) 0.5442(3) 0.0501(16) Uani 1 1 d . . .
C75 C 0.2917(4) 0.6229(3) 0.5280(4) 0.067(2) Uani 1 1 d . . .
H75 H 0.2980 0.6376 0.4991 0.081 Uiso 1 1 calc R . .
C76 C 0.2440(4) 0.6324(3) 0.5523(4) 0.069(2) Uani 1 1 d . . .
H76 H 0.2178 0.6544 0.5408 0.083 Uiso 1 1 calc R . .
C77 C 0.2319(5) 0.6116(4) 0.5929(4) 0.077(3) Uani 1 1 d . . .
C78 C 0.2660(5) 0.5789(4) 0.6085(4) 0.076(3) Uani 1 1 d . . .
H78 H 0.2554 0.5623 0.6353 0.092 Uiso 1 1 calc R . .
C79 C 0.3184(4) 0.5692(3) 0.5845(3) 0.059(2) Uani 1 1 d . . .
H79 H 0.3437 0.5468 0.5965 0.070 Uiso 1 1 calc R . .
C80 C 0.1733(6) 0.6110(8) 0.6592(7) 0.139(7) Uani 1 1 d . . .
H80A H 0.1346 0.6197 0.6703 0.208 Uiso 1 1 calc R . .
H80B H 0.2031 0.6258 0.6781 0.208 Uiso 1 1 calc R . .
H80C H 0.1777 0.5783 0.6616 0.208 Uiso 1 1 calc R . .
Ag1 Ag 0.74184(2) 0.448238(19) 0.43141(2) 0.05132(14) Uani 1 1 d . . .
Ag2 Ag 0.74343(3) 0.51213(2) 0.53770(3) 0.06335(19) Uani 1 1 d . . .
Ag3 Ag 0.96983(3) 0.185729(19) 0.24722(2) 0.05568(16) Uani 1 1 d . . .
Ag4 Ag 0.96877(2) 0.28511(2) 0.18238(2) 0.05581(16) Uani 1 1 d . . .
N1 N 0.8919(2) 0.23024(19) 0.2487(3) 0.0470(13) Uani 1 1 d . A .
N2 N 0.8915(2) 0.27069(19) 0.2237(2) 0.0435(13) Uani 1 1 d . A .
N3 N 0.8135(3) 0.26862(18) 0.2663(2) 0.0476(14) Uani 1 1 d . A .
N4 N 0.6044(3) 0.2524(2) 0.2962(2) 0.0486(15) Uani 1 1 d . . .
H4 H 0.5745 0.2661 0.3090 0.058 Uiso 1 1 calc R . .
N5 N 0.5447(2) 0.73873(19) 0.6762(3) 0.0500(15) Uani 1 1 d . . .
N6 N 0.5475(3) 0.7011(2) 0.7042(2) 0.0462(13) Uani 1 1 d . . .
N7 N 0.6279(3) 0.7064(2) 0.6632(2) 0.0438(13) Uani 1 1 d . . .
N8 N 0.8251(3) 0.7531(3) 0.6196(3) 0.0628(18) Uani 1 1 d . . .
H8 H 0.8543 0.7466 0.6009 0.075 Uiso 1 1 calc R . .
N9 N 0.8206(3) 0.4734(2) 0.5174(2) 0.0546(16) Uani 1 1 d . B .
N10 N 0.8217(3) 0.4487(2) 0.4774(2) 0.0469(14) Uani 1 1 d U B .
N11 N 0.9044(3) 0.4404(2) 0.5095(2) 0.0539(16) Uani 1 1 d . B .
N12 N 1.1171(3) 0.4312(3) 0.4824(3) 0.071(2) Uani 1 1 d . B .
H12 H 1.1491 0.4198 0.4945 0.085 Uiso 1 1 calc R . .
N13 N 0.6677(2) 0.5176(2) 0.4873(2) 0.0466(13) Uani 1 1 d . B .
N14 N 0.6668(3) 0.49299(19) 0.4474(2) 0.0460(13) Uani 1 1 d . B .
N15 N 0.5928(2) 0.5384(2) 0.4468(2) 0.0457(13) Uani 1 1 d . . .
N16 N 0.3989(3) 0.5979(2) 0.4791(2) 0.0489(14) Uani 1 1 d . . .
H16A H 0.3701 0.6137 0.4673 0.059 Uiso 1 1 calc R . .
O1 O 0.7482(3) 0.4019(2) 0.3676(2) 0.0646(16) Uani 1 1 d . B .
O2 O 0.6864(3) 0.3651(2) 0.4147(2) 0.0624(14) Uani 1 1 d . . .
O3 O 0.6269(2) 0.19777(19) 0.2465(2) 0.0575(13) Uani 1 1 d . . .
O4 O 0.3869(2) 0.12143(19) 0.3186(2) 0.0595(14) Uani 1 1 d . . .
O5 O 0.7259(4) 0.5682(2) 0.5897(2) 0.0685(17) Uani 1 1 d . B .
O6 O 0.7911(3) 0.6024(3) 0.5430(3) 0.094(3) Uani 1 1 d . . .
O7 O 0.7923(2) 0.8050(2) 0.6717(3) 0.0679(17) Uani 1 1 d . . .
O8 O 1.0305(3) 0.8973(3) 0.6193(3) 0.085(2) Uani 1 1 d . . .
O9A O 0.9915(8) 0.3590(6) 0.6508(7) 0.067(5) Uiso 0.47(3) 1 d PD . 1
O10A O 1.0661(6) 0.3258(6) 0.6151(7) 0.061(5) Uiso 0.47(3) 1 d PD . 1
O9B O 1.0035(7) 0.3487(5) 0.6396(6) 0.061(4) Uiso 0.53(3) 1 d PD . 2
O10B O 1.0661(5) 0.3097(5) 0.5993(6) 0.062(4) Uiso 0.53(3) 1 d PD B 2
O11 O 1.0842(2) 0.4777(2) 0.4263(3) 0.0700(17) Uani 1 1 d . B .
O12 O 1.3230(3) 0.4210(3) 0.3328(3) 0.083(2) Uani 1 1 d . B .
O13 O 0.5343(3) 0.6342(2) 0.3057(2) 0.0619(15) Uani 1 1 d . . .
O14 O 0.4777(2) 0.6848(2) 0.3399(3) 0.0623(16) Uani 1 1 d . . .
O15 O 0.4238(3) 0.5543(2) 0.5405(2) 0.0689(16) Uani 1 1 d . . .
O16 O 0.1794(3) 0.6235(3) 0.6149(3) 0.091(2) Uani 1 1 d . . .

loop_
_atom_site_aniso_label
_atom_site_aniso_U_11
_atom_site_aniso_U_22
_atom_site_aniso_U_33
_atom_site_aniso_U_23
_atom_site_aniso_U_13
_atom_site_aniso_U_12
C1 0.024(3) 0.060(4) 0.074(5) -0.020(4) 0.011(3) 0.003(3)
C2 0.034(3) 0.053(4) 0.070(5) -0.005(4) 0.012(3) 0.008(3)
C3 0.046(4) 0.042(3) 0.073(5) -0.007(3) 0.021(4) -0.002(3)
C4 0.050(4) 0.039(3) 0.058(4) -0.001(3) 0.013(3) -0.001(3)
C5 0.031(3) 0.053(4) 0.058(4) -0.006(3) 0.024(3) 0.001(3)
C6 0.038(3) 0.044(3) 0.073(5) -0.012(3) 0.020(4) 0.002(3)
C7 0.035(3) 0.048(4) 0.066(5) -0.011(3) 0.021(3) 0.004(3)
C10 0.036(3) 0.046(3) 0.053(4) -0.004(3) 0.017(3) 0.000(3)
C11 0.036(3) 0.049(3) 0.042(4) -0.006(3) 0.011(3) -0.001(3)
C13 0.036(3) 0.046(3) 0.059(5) -0.004(3) 0.013(3) 0.000(3)
C14 0.053(4) 0.046(4) 0.052(4) 0.003(3) -0.004(3) 0.005(3)
C15 0.027(3) 0.050(3) 0.046(4) -0.006(3) -0.001(3) 0.000(2)
C16 0.026(3) 0.058(4) 0.053(4) -0.002(3) 0.012(3) -0.001(3)
C17 0.031(3) 0.061(4) 0.055(4) 0.001(3) 0.007(3) 0.005(3)
C18 0.049(4) 0.061(4) 0.057(5) -0.015(4) 0.021(4) -0.007(3)
C19 0.054(4) 0.046(4) 0.076(6) -0.009(3) 0.003(4) 0.003(3)
C20 0.075(6) 0.042(4) 0.121(9) 0.007(5) 0.026(6) -0.009(4)
C21 0.035(4) 0.095(7) 0.064(5) -0.033(5) -0.010(4) 0.021(4)
C22 0.028(3) 0.089(6) 0.052(4) -0.024(4) 0.004(3) 0.006(3)
C23 0.024(3) 0.072(5) 0.049(4) -0.010(3) 0.002(3) 0.013(3)
C24 0.039(3) 0.058(4) 0.043(4) -0.003(3) 0.000(3) 0.011(3)
C25 0.041(4) 0.056(4) 0.051(4) -0.007(3) 0.010(3) 0.009(3)
C26 0.030(3) 0.069(5) 0.064(5) -0.013(4) 0.015(3) 0.001(3)
C27 0.033(3) 0.084(5) 0.049(4) -0.013(4) -0.002(3) 0.012(3)
C28 0.164(11) 0.100(7) 0.066(5) 0.005(4) -0.031(6) 0.025(6)
C29 0.060(5) 0.064(5) 0.065(5) 0.004(4) 0.040(4) 0.002(4)
C30 0.048(4) 0.053(4) 0.050(4) 0.001(3) 0.020(3) 0.001(3)
C31 0.052(4) 0.046(4) 0.049(4) -0.001(3) 0.017(3) 0.006(3)
C32 0.062(5) 0.069(5) 0.064(5) 0.008(4) 0.026(4) 0.019(4)
C33 0.052(4) 0.059(4) 0.051(4) 0.000(3) -0.003(4) 0.005(3)
C34 0.066(5) 0.057(4) 0.045(4) 0.013(3) 0.001(4) 0.004(4)
C35 0.065(6) 0.076(6) 0.077(7) -0.003(5) 0.032(5) -0.012(4)
C36 0.038(4) 0.206(15) 0.049(5) 0.002(7) 0.015(4) -0.041(6)
C37 0.082(7) 0.066(6) 0.086(7) 0.008(5) -0.001(6) -0.018(5)
C38 0.078(7) 0.067(5) 0.080(7) -0.004(5) 0.031(6) -0.008(5)
C39 0.058(5) 0.065(5) 0.079(6) 0.000(4) 0.000(4) -0.007(4)
C40 0.092(9) 0.089(8) 0.132(12) -0.007(8) 0.026(8) -0.029(6)
C42 0.046(4) 0.094(7) 0.101(8) 0.053(6) -0.021(5) -0.013(4)
C43 0.054(5) 0.071(5) 0.085(7) 0.028(5) -0.019(4) -0.008(4)
C44 0.039(4) 0.063(5) 0.061(5) 0.011(4) -0.014(3) 0.003(3)
C45 0.045(4) 0.052(4) 0.068(5) 0.016(4) -0.009(4) 0.008(3)
C46 0.043(4) 0.056(4) 0.082(6) 0.026(4) -0.019(4) 0.003(3)
C47 0.036(4) 0.085(6) 0.101(8) 0.045(6) -0.005(4) 0.001(4)
C50 0.043(4) 0.055(4) 0.054(4) -0.003(3) -0.005(3) 0.014(3)
C51 0.075(6) 0.058(4) 0.058(5) 0.000(4) -0.017(5) 0.009(4)
C52 0.079(7) 0.088(7) 0.062(6) -0.020(5) -0.008(5) 0.007(5)
C53 0.064(5) 0.052(4) 0.055(5) 0.011(3) -0.004(4) 0.004(3)
C54 0.046(4) 0.061(4) 0.067(5) 0.003(4) -0.030(4) -0.003(3)
C55 0.020(3) 0.075(5) 0.066(5) 0.006(4) 0.004(3) 0.006(3)
C56 0.059(5) 0.072(6) 0.081(7) 0.001(5) 0.000(5) 0.001(4)
C57 0.021(3) 0.067(4) 0.079(6) -0.006(4) -0.005(3) 0.001(3)
C58 0.023(3) 0.082(5) 0.071(6) 0.012(4) -0.003(3) 0.005(3)
C59 0.051(4) 0.063(5) 0.078(6) 0.016(4) 0.004(4) 0.005(4)
C60 0.056(6) 0.103(8) 0.115(10) 0.002(7) 0.026(6) 0.001(5)
C61 0.033(3) 0.042(3) 0.062(5) 0.009(3) -0.017(3) 0.001(2)
C62 0.036(3) 0.041(3) 0.070(5) 0.013(3) -0.016(3) 0.003(3)
C63 0.029(3) 0.049(3) 0.050(4) 0.001(3) -0.009(3) 0.003(2)
C64 0.037(3) 0.049(3) 0.059(4) 0.006(3) -0.003(3) 0.012(3)
C65 0.051(4) 0.039(3) 0.047(4) -0.001(3) 0.000(3) 0.010(3)
C66 0.034(3) 0.054(4) 0.059(5) -0.006(3) -0.010(3) 0.007(3)
C67 0.041(3) 0.046(4) 0.073(5) 0.010(3) -0.006(4) 0.010(3)
C68 0.164(11) 0.100(7) 0.066(5) 0.005(4) -0.031(6) 0.025(6)
C69 0.058(5) 0.072(5) 0.047(4) -0.007(4) -0.011(4) 0.030(4)
C70 0.058(4) 0.041(3) 0.050(4) 0.004(3) -0.010(3) 0.011(3)
C71 0.050(4) 0.040(3) 0.038(4) -0.001(3) -0.005(3) 0.000(3)
C72 0.054(4) 0.050(4) 0.055(4) -0.006(3) -0.017(4) 0.008(3)
C73 0.051(4) 0.060(4) 0.058(5) -0.010(4) -0.002(4) 0.005(3)
C74 0.041(4) 0.063(4) 0.046(4) -0.008(3) -0.005(3) 0.004(3)
C75 0.064(5) 0.062(5) 0.076(6) 0.005(4) 0.007(5) 0.024(4)
C76 0.062(5) 0.071(5) 0.074(6) 0.004(4) 0.005(5) 0.022(4)
C77 0.063(6) 0.090(7) 0.077(7) -0.002(5) 0.025(5) 0.005(5)
C78 0.090(8) 0.072(6) 0.066(6) 0.005(5) -0.005(5) 0.011(5)
C79 0.063(5) 0.062(5) 0.051(5) 0.000(4) -0.006(4) 0.008(4)
C80 0.051(6) 0.23(2) 0.131(13) 0.053(14) 0.028(8) 0.012(9)
Ag1 0.0419(3) 0.0538(3) 0.0582(3) -0.0120(3) -0.0083(3) 0.0106(2)
Ag2 0.0588(4) 0.0702(4) 0.0611(4) -0.0200(3) -0.0164(3) 0.0254(3)
Ag3 0.0507(3) 0.0542(3) 0.0622(4) 0.0140(3) 0.0218(3) 0.0086(2)
Ag4 0.0397(3) 0.0646(3) 0.0631(4) 0.0181(3) 0.0217(3) 0.0111(2)
N1 0.032(3) 0.051(3) 0.057(4) 0.001(3) 0.016(3) 0.004(2)
N2 0.033(3) 0.048(3) 0.051(3) 0.006(2) 0.019(2) 0.000(2)
N3 0.052(3) 0.034(3) 0.057(4) -0.006(2) 0.020(3) 0.003(2)
N4 0.035(3) 0.044(3) 0.066(4) -0.009(3) 0.016(3) 0.004(2)
N5 0.034(3) 0.045(3) 0.071(4) 0.006(3) 0.027(3) 0.013(2)
N6 0.044(3) 0.053(3) 0.042(3) 0.003(2) 0.008(3) 0.001(3)
N7 0.040(3) 0.050(3) 0.042(3) -0.001(2) 0.015(2) 0.011(2)
N8 0.044(3) 0.082(5) 0.063(4) -0.018(4) 0.010(3) -0.007(3)
N9 0.050(4) 0.053(3) 0.061(4) -0.013(3) -0.005(3) 0.022(3)
N10 0.039(3) 0.057(3) 0.045(3) -0.005(3) -0.010(2) 0.014(2)
N11 0.040(3) 0.069(4) 0.053(4) -0.001(3) -0.017(3) 0.012(3)
N12 0.048(4) 0.066(4) 0.098(6) 0.038(4) -0.026(4) 0.001(3)
N13 0.034(3) 0.051(3) 0.055(4) 0.003(3) -0.008(3) 0.012(2)
N14 0.039(3) 0.044(3) 0.055(4) 0.001(2) 0.004(3) 0.014(2)
N15 0.035(3) 0.048(3) 0.054(4) 0.004(2) -0.005(2) 0.017(2)
N16 0.035(3) 0.059(4) 0.052(4) -0.001(3) -0.004(3) 0.010(2)
O1 0.059(3) 0.067(4) 0.067(4) -0.023(3) 0.020(3) -0.012(3)
O2 0.047(3) 0.079(4) 0.061(3) -0.017(3) 0.012(3) 0.002(3)
O3 0.042(3) 0.073(3) 0.058(3) -0.016(3) 0.020(3) 0.005(2)
O4 0.050(3) 0.059(3) 0.070(4) 0.003(3) 0.012(3) -0.005(2)
O5 0.096(5) 0.052(3) 0.058(4) -0.011(3) -0.006(4) 0.015(3)
O6 0.044(3) 0.127(6) 0.111(6) -0.063(5) 0.039(4) -0.006(3)
O7 0.042(3) 0.075(4) 0.087(5) -0.022(3) 0.016(3) 0.007(3)
O8 0.061(4) 0.095(5) 0.100(6) 0.007(4) 0.008(4) -0.022(3)
O11 0.044(3) 0.080(4) 0.087(5) 0.035(3) -0.008(3) 0.009(3)
O12 0.065(4) 0.080(4) 0.103(6) -0.015(4) 0.021(4) -0.003(3)
O13 0.058(3) 0.078(4) 0.049(3) 0.024(3) -0.006(3) 0.008(3)
O14 0.048(3) 0.057(3) 0.082(4) 0.026(3) 0.000(3) 0.008(2)
O15 0.058(3) 0.092(4) 0.057(3) 0.014(3) -0.004(3) 0.027(3)
O16 0.065(4) 0.118(6) 0.091(6) 0.007(4) 0.026(4) 0.030(4)

loop_
_atom_type_symbol
_atom_type_description
_atom_type_scat_dispersion_real
_atom_type_scat_dispersion_imag
_atom_type_scat_source
C C 0.0033 0.0016 'International Tables Vol C Tables 4.2.6.8 and 6.1.1.4'
H H 0.0000 0.0000 'International Tables Vol C Tables 4.2.6.8 and 6.1.1.4'
Ag Ag -0.8971 1.1015 'International Tables Vol C Tables 4.2.6.8 and 6.1.1.4'
N N 0.0061 0.0033 'International Tables Vol C Tables 4.2.6.8 and 6.1.1.4'
O O 0.0106 0.0060 'International Tables Vol C Tables 4.2.6.8 and 6.1.1.4'

loop_
_geom_angle_atom_site_label_1
_geom_angle_atom_site_label_2
_geom_angle_atom_site_label_3
_geom_angle
_geom_angle_site_symmetry_1
_geom_angle_site_symmetry_3
O2 C1 O1 124.0(7) . .
O2 C1 C2 119.1(7) . .
O1 C1 C2 116.8(7) . .
C3 C2 C7 117.5(7) . .
C3 C2 C1 121.9(7) . .
C7 C2 C1 120.5(6) . .
C4 C3 C2 119.2(7) . .
C4 C3 H3 120.4 . .
C2 C3 H3 120.4 . .
C3 C4 C5 125.0(7) . .
C3 C4 N3 118.7(7) . .
C5 C4 N3 116.3(6) . .
C4 C5 C6 116.8(7) . .
C4 C5 H5 121.6 . .
C6 C5 H5 121.6 . .
N4 C6 C7 119.0(6) . .
N4 C6 C5 123.3(7) . .
C7 C6 C5 117.7(7) . .
C6 C7 C2 123.5(6) . .
C6 C7 H7 118.3 . .
C2 C7 H7 118.3 . .
C10 C9A C8A 110.5(11) . .
C10 C9A H9A1 109.6 . .
C8A C9A H9A1 109.6 . .
C10 C9A H9A2 109.6 . .
C8A C9A H9A2 109.6 . .
H9A1 C9A H9A2 108.1 . .
C9B C8B H8B1 109.5 . .
C9B C8B H8B2 109.4 . .
H8B1 C8B H8B2 109.5 . .
C9B C8B H8B3 109.5 . .
H8B1 C8B H8B3 109.5 . .
H8B2 C8B H8B3 109.5 . .
C8B C9B C11 122.2(13) . .
C8B C9B H9B1 106.8 . .
C11 C9B H9B1 106.8 . .
C8B C9B H9B2 106.8 . .
C11 C9B H9B2 106.8 . .
H9B1 C9B H9B2 106.6 . .
N1 C10 N3 110.1(6) . .
N1 C10 C9A 125.0(7) . .
N3 C10 C9A 124.8(6) . .
N2 C11 N3 109.5(6) . .
N2 C11 C9B 126.2(6) . .
N3 C11 C9B 124.3(6) . .
O3 C13 N4 121.3(6) . .
O3 C13 C14 119.7(7) . .
N4 C13 C14 119.0(6) . .
C19 C14 C15 119.0(8) . .
C19 C14 C13 118.6(7) . .
C15 C14 C13 121.1(7) . .
C14 C15 C16 119.9(7) . .
C14 C15 H15 120.1 . .
C16 C15 H15 120.1 . .
C17 C16 C15 118.9(6) . .
C17 C16 H16 120.6 . .
C15 C16 H16 120.6 . .
O4 C17 C16 115.5(6) . .
O4 C17 C18 123.2(7) . .
C16 C17 C18 121.3(7) . .
C19 C18 C17 116.1(7) . .
C19 C18 H18 122.0 . .
C17 C18 H18 122.0 . .
C14 C19 C18 124.8(8) . .
C14 C19 H19 117.6 . .
C18 C19 H19 117.6 . .
O4 C20 H20A 109.5 . .
O4 C20 H20B 109.5 . .
H20A C20 H20B 109.5 . .
O4 C20 H20C 109.5 . .
H20A C20 H20C 109.5 . .
H20B C20 H20C 109.5 . .
O5 C21 O6 125.9(9) . .
O5 C21 C22 124.5(8) . .
O6 C21 C22 109.4(10) . .
C27 C22 C23 117.8(7) . .
C27 C22 C21 125.4(7) . .
C23 C22 C21 116.7(8) . .
C24 C23 C22 118.3(8) . .
C24 C23 H23 120.8 . .
C22 C23 H23 120.8 . .
C23 C24 C25 125.2(7) . .
C23 C24 N7 118.6(7) . .
C25 C24 N7 116.3(6) . .
C24 C25 C26 117.1(7) . .
C24 C25 H25 121.4 . .
C26 C25 H25 121.4 . .
C27 C26 N8 119.4(7) . .
C27 C26 C25 117.3(7) . .
N8 C26 C25 123.3(7) . .
C22 C27 C26 124.0(7) . .
C22 C27 H27 118.0 . .
C26 C27 H27 118.0 . .
C29 C28 H28A 109.5 . .
C29 C28 H28B 109.5 . .
H28A C28 H28B 109.5 . .
C29 C28 H28C 109.5 . .
H28A C28 H28C 109.5 . .
H28B C28 H28C 109.5 . .
C30 C29 C28 113.1(9) . .
C30 C29 H29A 109.0 . .
C28 C29 H29A 109.0 . .
C30 C29 H29B 109.0 . .
C28 C29 H29B 109.0 . .
H29A C29 H29B 107.8 . .
N5 C30 N7 107.5(6) . .
N5 C30 C29 124.7(7) . .
N7 C30 C29 127.7(7) . .
N6 C31 N7 108.4(6) . .
N6 C31 C32 125.9(7) . .
N7 C31 C32 125.8(7) . .
C31 C32 H32A 109.5 . .
C31 C32 H32B 109.5 . .
H32A C32 H32B 109.5 . .
C31 C32 H32C 109.5 . .
H32A C32 H32C 109.5 . .
H32B C32 H32C 109.5 . .
O7 C33 N8 122.3(8) . .
O7 C33 C34 121.0(8) . .
N8 C33 C34 116.7(8) . .
C35 C34 C39 119.4(9) . .
C35 C34 C33 123.4(8) . .
C39 C34 C33 117.1(8) . .
C34 C35 C36 122.4(10) . .
C34 C35 H35 118.8 . .
C36 C35 H35 118.8 . .
C35 C36 C37 114.9(10) . .
C35 C36 H36 122.6 . .
C37 C36 H36 122.6 . .
O8 C37 C38 122.3(11) . .
O8 C37 C36 116.2(11) . .
C38 C37 C36 120.5(9) . .
C39 C38 C37 119.4(10) . .
C39 C38 H38 120.3 . .
C37 C38 H38 120.3 . .
C38 C39 C34 121.3(10) . .
C38 C39 H39 119.3 . .
C34 C39 H39 119.3 . .
O8 C40 H40A 109.5 . .
O8 C40 H40B 109.5 . .
H40A C40 H40B 109.5 . .
O8 C40 H40C 109.5 . .
H40A C40 H40C 109.5 . .
H40B C40 H40C 109.5 . .
O10A C41A O9A 122.5(15) . .
O10A C41A C42 113.8(15) . .
O9A C41A C42 123.4(14) . .
O10B C41B O9B 119.9(14) . .
O10B C41B C42 133.9(17) . .
O9B C41B C42 106.1(13) . .
C47 C42 C43 122.4(8) . .
C47 C42 C41B 112.9(10) . .
C43 C42 C41B 124.1(10) . .
C47 C42 C41A 122.2(9) . .
C43 C42 C41A 114.1(10) . .
C41B C42 C41A 21.7(6) . .
C44 C43 C42 115.5(9) . .
C44 C43 H43 122.3 . .
C42 C43 H43 122.3 . .
C43 C44 C45 123.8(7) . .
C43 C44 N11 117.0(8) . .
C45 C44 N11 119.2(7) . .
C44 C45 C46 118.8(7) . .
C44 C45 H45 120.6 . .
C46 C45 H45 120.6 . .
C47 C46 C45 118.9(8) . .
C47 C46 N12 114.6(7) . .
C45 C46 N12 126.3(7) . .
C42 C47 C46 120.4(8) . .
C42 C47 H47 119.8 . .
C46 C47 H47 119.8 . .
C49A C48A H48A 109.5 . .
C49A C48A H48B 109.5 . .
H48A C48A H48B 109.5 . .
C49A C48A H48C 109.5 . .
H48A C48A H48C 109.5 . .
H48B C48A H48C 109.5 . .
C48A C49A C50 114.7(17) . .
C48A C49A H49A 108.6 . .
C50 C49A H49A 108.6 . .
C48A C49A H49B 108.6 . .
C50 C49A H49B 108.6 . .
H49A C49A H49B 107.6 . .
H48D C48B H48E 109.5 . .
H48D C48B H48F 109.5 . .
H48E C48B H48F 109.5 . .
N10 C50 N11 107.8(7) . .
N10 C50 C49A 126.2(7) . .
N11 C50 C49A 125.9(7) . .
N9 C51 N11 106.0(7) . .
N9 C51 C52 126.4(9) . .
N11 C51 C52 127.5(9) . .
C51 C52 H52A 109.5 . .
C51 C52 H52B 109.5 . .
H52A C52 H52B 109.5 . .
C51 C52 H52C 109.5 . .
H52A C52 H52C 109.5 . .
H52B C52 H52C 109.5 . .
O11 C53 N12 122.6(9) . .
O11 C53 C54 120.2(8) . .
N12 C53 C54 116.9(8) . .
C59 C54 C55 112.7(8) . .
C59 C54 C53 120.1(7) . .
C55 C54 C53 126.8(8) . .
C56 C55 C54 125.8(9) . .
C56 C55 H55 117.1 . .
C54 C55 H55 117.1 . .
C55 C56 C57 118.6(9) . .
C55 C56 H56 120.7 . .
C57 C56 H56 120.7 . .
O12 C57 C56 116.0(8) . .
O12 C57 C58 121.9(9) . .
C56 C57 C58 122.1(8) . .
C57 C58 C59 115.3(8) . .
C57 C58 H58 122.3 . .
C59 C58 H58 122.3 . .
C54 C59 C58 125.2(8) . .
C54 C59 H59 117.4 . .
C58 C59 H59 117.4 . .
O12 C60 H60A 109.5 . .
O12 C60 H60B 109.5 . .
H60A C60 H60B 109.5 . .
O12 C60 H60C 109.5 . .
H60A C60 H60C 109.5 . .
H60B C60 H60C 109.5 . .
O14 C61 O13 124.3(7) . .
O14 C61 C62 119.3(8) . .
O13 C61 C62 116.3(6) . .
C63 C62 C67 118.7(7) . .
C63 C62 C61 121.0(7) . .
C67 C62 C61 120.1(6) . .
C64 C63 C62 120.0(7) . .
C64 C63 H63 120.0 . .
C62 C63 H63 120.0 . .
C63 C64 C65 121.9(6) . .
C63 C64 N15 119.7(7) . .
C65 C64 N15 118.4(7) . .
C66 C65 C64 117.5(7) . .
C66 C65 H65 121.2 . .
C64 C65 H65 121.2 . .
C65 C66 C67 121.7(7) . .
C65 C66 N16 122.2(7) . .
C67 C66 N16 116.0(6) . .
C66 C67 C62 119.9(6) . .
C66 C67 H67 120.0 . .
C62 C67 H67 120.0 . .
C69 C68 H68A 109.5 . .
C69 C68 H68B 109.5 . .
H68A C68 H68B 109.5 . .
C69 C68 H68C 109.5 . .
H68A C68 H68C 109.5 . .
H68B C68 H68C 109.5 . .
C70 C69 C68 112.3(9) . .
C70 C69 H69A 109.1 . .
C68 C69 H69A 109.1 . .
C70 C69 H69B 109.1 . .
C68 C69 H69B 109.1 . .
H69A C69 H69B 107.9 . .
N13 C70 N15 107.8(7) . .
N13 C70 C69 127.7(7) . .
N15 C70 C69 124.5(6) . .
N14 C71 N15 107.8(6) . .
N14 C71 C72 127.7(7) . .
N15 C71 C72 124.5(6) . .
C71 C72 H72A 109.5 . .
C71 C72 H72B 109.5 . .
H72A C72 H72B 109.5 . .
C71 C72 H72C 109.5 . .
H72A C72 H72C 109.5 . .
H72B C72 H72C 109.5 . .
O15 C73 N16 124.6(8) . .
O15 C73 C74 119.8(8) . .
N16 C73 C74 115.6(7) . .
C79 C74 C75 114.8(8) . .
C79 C74 C73 118.5(7) . .
C75 C74 C73 126.6(8) . .
C76 C75 C74 121.7(9) . .
C76 C75 H75 119.1 . .
C74 C75 H75 119.1 . .
C75 C76 C77 121.8(9) . .
C75 C76 H76 119.1 . .
C77 C76 H76 119.1 . .
C78 C77 C76 120.4(10) . .
C78 C77 O16 122.6(11) . .
C76 C77 O16 116.7(10) . .
C77 C78 C79 119.1(10) . .
C77 C78 H78 120.4 . .
C79 C78 H78 120.4 . .
C74 C79 C78 121.9(8) . .
C74 C79 H79 119.1 . .
C78 C79 H79 119.1 . .
O16 C80 H80A 109.5 . .
O16 C80 H80B 109.5 . .
H80A C80 H80B 109.5 . .
O16 C80 H80C 109.5 . .
H80A C80 H80C 109.5 . .
H80B C80 H80C 109.5 . .
N14 Ag1 N10 120.3(2) . .
N14 Ag1 O1 124.9(2) . .
N10 Ag1 O1 114.7(2) . .
N9 Ag2 N13 119.1(2) . .
N9 Ag2 O5 134.6(3) . .
N13 Ag2 O5 103.4(2) . .
N6 Ag3 N1 122.3(2) 5_544 .
N6 Ag3 O13 125.8(2) 5_544 7_644
N1 Ag3 O13 110.6(2) . 7_644
N2 Ag4 N5 124.0(2) . 5_544
N2 Ag4 O9B 131.8(4) . 3_754
N5 Ag4 O9B 104.1(4) 5_544 3_754
N2 Ag4 O10A 105.4(4) . 3_754
N5 Ag4 O10A 120.3(5) 5_544 3_754
O9B Ag4 O10A 42.9(5) 3_754 3_754
N2 Ag4 O9A 131.0(4) . 3_754
N5 Ag4 O9A 103.0(4) 5_544 3_754
O9B Ag4 O9A 11.3(4) 3_754 3_754
O10A Ag4 O9A 53.3(5) 3_754 3_754
C10 N1 N2 106.1(5) . .
C10 N1 Ag3 133.1(5) . .
N2 N1 Ag3 120.3(4) . .
C11 N2 N1 108.5(5) . .
C11 N2 Ag4 134.7(5) . .
N1 N2 Ag4 116.4(4) . .
C10 N3 C11 105.9(6) . .
C10 N3 C4 127.8(6) . .
C11 N3 C4 126.1(6) . .
C13 N4 C6 129.4(6) . .
C13 N4 H4 115.3 . .
C6 N4 H4 115.3 . .
C30 N5 N6 109.8(6) . .
C30 N5 Ag4 130.5(5) . 5_455
N6 N5 Ag4 119.4(4) . 5_455
C31 N6 N5 106.9(6) . .
C31 N6 Ag3 135.9(5) . 5_455
N5 N6 Ag3 117.1(4) . 5_455
C31 N7 C30 107.3(6) . .
C31 N7 C24 127.0(6) . .
C30 N7 C24 125.6(6) . .
C33 N8 C26 128.3(7) . .
C33 N8 H8 115.9 . .
C26 N8 H8 115.9 . .
C51 N9 N10 106.9(6) . .
C51 N9 Ag2 131.7(6) . .
N10 N9 Ag2 121.4(5) . .
C50 N10 N9 110.6(6) . .
C50 N10 Ag1 130.6(5) . .
N9 N10 Ag1 118.8(4) . .
C50 N11 C51 108.7(6) . .
C50 N11 C44 128.5(7) . .
C51 N11 C44 122.7(7) . .
C53 N12 C46 127.7(7) . .
C53 N12 H12 116.1 . .
C46 N12 H12 116.1 . .
C70 N13 N14 109.6(6) . .
C70 N13 Ag2 129.2(6) . .
N14 N13 Ag2 120.8(4) . .
C71 N14 N13 108.4(5) . .
C71 N14 Ag1 132.1(5) . .
N13 N14 Ag1 118.9(4) . .
C71 N15 C70 106.4(5) . .
C71 N15 C64 129.4(7) . .
C70 N15 C64 124.0(6) . .
C73 N16 C66 126.5(7) . .
C73 N16 H16A 116.8 . .
C66 N16 H16A 116.8 . .
C1 O1 Ag1 104.3(5) . .
C17 O4 C20 118.6(7) . .
C21 O5 Ag2 108.2(6) . .
C37 O8 C40 115.2(10) . .
C41A O9A Ag4 86.3(11) . 3_755
C41A O10A Ag4 96.5(11) . 3_755
C41B O9B Ag4 97.9(10) . 3_755
C57 O12 C60 117.5(8) . .
C61 O13 Ag3 108.4(5) . 7_654
C80 O16 C77 116.7(10) . .

loop_
_geom_bond_atom_site_label_1
_geom_bond_atom_site_label_2
_geom_bond_distance
_geom_bond_site_symmetry_2
C1 O2 1.257(10) .
C1 O1 1.292(10) .
C1 C2 1.476(11) .
C2 C3 1.407(10) .
C2 C7 1.410(11) .
C3 C4 1.329(12) .
C3 H3 0.9500 .
C4 C5 1.415(11) .
C4 N3 1.462(9) .
C5 C6 1.425(9) .
C5 H5 0.9500 .
C6 N4 1.376(10) .
C6 C7 1.391(11) .
C7 H7 0.9500 .
C8A C9A 1.59(3) .
C8A H8A1 0.9800 .
C8A H8A2 0.9800 .
C8A H8A3 0.9800 .
C9A C10 1.485(12) .
C9A H9A1 0.9900 .
C9A H9A2 0.9900 .
C8B C9B 1.30(3) .
C8B H8B1 0.9800 .
C8B H8B2 0.9800 .
C8B H8B3 0.9800 .
C9B C11 1.496(11) .
C9B H9B1 0.9900 .
C9B H9B2 0.9900 .
C10 N1 1.320(9) .
C10 N3 1.357(9) .
C11 N2 1.291(9) .
C11 N3 1.373(9) .
C13 O3 1.234(9) .
C13 N4 1.319(10) .
C13 C14 1.522(11) .
C14 C19 1.331(11) .
C14 C15 1.360(11) .
C15 C16 1.423(9) .
C15 H15 0.9500 .
C16 C17 1.371(11) .
C16 H16 0.9500 .
C17 O4 1.365(9) .
C17 C18 1.393(10) .
C18 C19 1.385(11) .
C18 H18 0.9500 .
C19 H19 0.9500 .
C20 O4 1.424(11) .
C20 H20A 0.9800 .
C20 H20B 0.9800 .
C20 H20C 0.9800 .
C21 O5 1.197(13) .
C21 O6 1.334(12) .
C21 C22 1.524(13) .
C22 C27 1.370(13) .
C22 C23 1.421(9) .
C23 C24 1.348(11) .
C23 H23 0.9500 .
C24 C25 1.373(12) .
C24 N7 1.461(9) .
C25 C26 1.437(10) .
C25 H25 0.9500 .
C26 C27 1.389(12) .
C26 N8 1.405(11) .
C27 H27 0.9500 .
C28 C29 1.508(16) .
C28 H28A 0.9800 .
C28 H28B 0.9800 .
C28 H28C 0.9800 .
C29 C30 1.456(11) .
C29 H29A 0.9900 .
C29 H29B 0.9900 .
C30 N5 1.315(9) .
C30 N7 1.380(10) .
C31 N6 1.340(10) .
C31 N7 1.372(9) .
C31 C32 1.467(11) .
C32 H32A 0.9800 .
C32 H32B 0.9800 .
C32 H32C 0.9800 .
C33 O7 1.244(10) .
C33 N8 1.360(11) .
C33 C34 1.484(13) .
C34 C35 1.392(13) .
C34 C39 1.397(13) .
C35 C36 1.434(13) .
C35 H35 0.9500 .
C36 C37 1.457(19) .
C36 H36 0.9500 .
C37 O8 1.314(13) .
C37 C38 1.422(16) .
C38 C39 1.393(14) .
C38 H38 0.9500 .
C39 H39 0.9500 .
C40 O8 1.417(17) .
C40 H40A 0.9800 .
C40 H40B 0.9800 .
C40 H40C 0.9800 .
C41A O10A 1.183(18) .
C41A O9A 1.36(2) .
C41A C42 1.554(16) .
C41B O10B 1.151(18) .
C41B O9B 1.37(2) .
C41B C42 1.505(15) .
C42 C47 1.349(14) .
C42 C43 1.436(13) .
C43 C44 1.368(12) .
C43 H43 0.9500 .
C44 C45 1.384(12) .
C44 N11 1.447(9) .
C45 C46 1.407(10) .
C45 H45 0.9500 .
C46 C47 1.395(12) .
C46 N12 1.418(12) .
C47 H47 0.9500 .
C48A C49A 1.45(3) .
C48A H48A 0.9800 .
C48A H48B 0.9800 .
C48A H48C 0.9800 .
C49A C50 1.486(12) .
C49A H49A 0.9900 .
C49A H49B 0.9900 .
C48B H48D 0.9800 .
C48B H48E 0.9800 .
C48B H48F 0.9800 .
C50 N10 1.280(9) .
C50 N11 1.355(10) .
C51 N9 1.354(11) .
C51 N11 1.369(12) .
C51 C52 1.445(14) .
C52 H52A 0.9800 .
C52 H52B 0.9800 .
C52 H52C 0.9800 .
C53 O11 1.232(10) .
C53 N12 1.341(11) .
C53 C54 1.436(13) .
C54 C59 1.431(13) .
C54 C55 1.435(10) .
C55 C56 1.357(13) .
C55 H55 0.9500 .
C56 C57 1.414(15) .
C56 H56 0.9500 .
C57 O12 1.374(11) .
C57 C58 1.422(11) .
C58 C59 1.438(13) .
C58 H58 0.9500 .
C59 H59 0.9500 .
C60 O12 1.451(16) .
C60 H60A 0.9800 .
C60 H60B 0.9800 .
C60 H60C 0.9800 .
C61 O14 1.231(9) .
C61 O13 1.278(10) .
C61 C62 1.504(11) .
C62 C63 1.390(9) .
C62 C67 1.424(12) .
C63 C64 1.384(11) .
C63 H63 0.9500 .
C64 C65 1.412(11) .
C64 N15 1.427(8) .
C65 C66 1.381(10) .
C65 H65 0.9500 .
C66 C67 1.389(12) .
C66 N16 1.420(10) .
C67 H67 0.9500 .
C68 C69 1.615(18) .
C68 H68A 0.9800 .
C68 H68B 0.9800 .
C68 H68C 0.9800 .
C69 C70 1.483(11) .
C69 H69A 0.9900 .
C69 H69B 0.9900 .
C70 N13 1.286(9) .
C70 N15 1.397(10) .
C71 N14 1.320(9) .
C71 N15 1.366(9) .
C71 C72 1.472(10) .
C72 H72A 0.9800 .
C72 H72B 0.9800 .
C72 H72C 0.9800 .
C73 O15 1.213(10) .
C73 N16 1.346(11) .
C73 C74 1.500(11) .
C74 C79 1.378(12) .
C74 C75 1.423(11) .
C75 C76 1.331(13) .
C75 H75 0.9500 .
C76 C77 1.352(16) .
C76 H76 0.9500 .
C77 C78 1.327(16) .
C77 O16 1.408(12) .
C78 C79 1.418(15) .
C78 H78 0.9500 .
C79 H79 0.9500 .
C80 O16 1.336(18) .
C80 H80A 0.9800 .
C80 H80B 0.9800 .
C80 H80C 0.9800 .
Ag1 N14 2.228(5) .
Ag1 N10 2.263(6) .
Ag1 O1 2.301(6) .
Ag2 N9 2.195(6) .
Ag2 N13 2.273(6) .
Ag2 O5 2.277(6) .
Ag3 N6 2.222(6) 5_544
Ag3 N1 2.229(6) .
Ag3 O13 2.279(5) 7_644
Ag4 N2 2.179(5) .
Ag4 N5 2.232(5) 5_544
Ag4 O9B 2.348(14) 3_754
Ag4 O10A 2.421(15) 3_754
Ag4 O9A 2.550(19) 3_754
N1 N2 1.403(9) .
N4 H4 0.8800 .
N5 N6 1.380(9) .
N5 Ag4 2.232(5) 5_455
N6 Ag3 2.222(6) 5_455
N8 H8 0.8800 .
N9 N10 1.368(9) .
N12 H12 0.8800 .
N13 N14 1.362(9) .
N16 H16A 0.8800 .
O9A Ag4 2.550(18) 3_755
O10A Ag4 2.421(15) 3_755
O9B Ag4 2.348(14) 3_755
O13 Ag3 2.279(5) 7_654
